data_7049717
loop_
_publ_author_name
'Zhu, Li-Na'
'Deng, Zhao-Peng'
'Ng, Seik Weng'
'Huo, Li-Hua'
'Gao, Shan'

_publ_section_title
;
 Cd(ii) coordination polymers constructed from bis(pyridyl) ligands with
 an asymmetric spacer in chelating mode and diverse organic
 dicarboxylates: syntheses, structural evolutions and properties.
;
_journal_issue 22
_journal_name_full 'Dalton transactions (Cambridge, England : 2003)'
_journal_page_first 7589
_journal_page_last 7601
_journal_paper_doi 10.1039/c9dt00840c
_journal_volume 48
_journal_year 2019
_chemical_formula_moiety '[Cd2 (H2 O)2 (C15 H20 N4) (C4 H2 O4)2] (H2 O)'
_chemical_formula_sum 'C23 H30 Cd2 N4 O11'
_chemical_formula_weight 763.31
_space_group_crystal_system triclinic
_space_group_IT_number 2
_space_group_name_Hall '-P 1'
_space_group_name_H-M_alt 'P -1'
_symmetry_space_group_name_Hall '-P 1'
_symmetry_space_group_name_H-M 'P -1'
_atom_sites_solution_hydrogens mixed
_audit_creation_method SHELXL-2018/3
_audit_update_record
;
2019-04-01 deposited with the CCDC.    2019-04-14 downloaded from the CCDC.
;
_cell_angle_alpha 84.236(9)
_cell_angle_beta 76.546(10)
_cell_angle_gamma 89.236(9)
_cell_formula_units_Z 2
_cell_length_a 8.6728(10)
_cell_length_b 11.2242(13)
_cell_length_c 17.0177(18)
_cell_measurement_reflns_used 2970
_cell_measurement_temperature 295(2)
_cell_measurement_theta_max 26.2330
_cell_measurement_theta_min 3.6250
_cell_volume 1602.9(3)
_computing_cell_refinement
;
CrysAlis Pro (Agilent, 2013)
;
_computing_data_collection
;
CrysAlis Pro (Agilent, 2013)
;
_computing_data_reduction
;
CrysAlis Pro (Agilent, 2013)
;
_computing_molecular_graphics '(K. Brandenburg, Diamond 3.1, 2009)'
_computing_publication_material '(K. Brandenburg, Diamond 3.1, 2009)'
_computing_structure_refinement 'SHELXL-2014/7 (Sheldrick, 2014)'
_diffrn_ambient_temperature 295(2)
_diffrn_detector_area_resol_mean 16.1954
_diffrn_measured_fraction_theta_full 0.996
_diffrn_measured_fraction_theta_max 0.987
_diffrn_measurement_device_type 'Xcalibur, Eos'
_diffrn_measurement_method '\w scans'
_diffrn_radiation_type MoK\a
_diffrn_radiation_wavelength 0.71073
_diffrn_reflns_av_R_equivalents 0.0507
_diffrn_reflns_av_unetI/netI 0.0998
_diffrn_reflns_Laue_measured_fraction_full 0.996
_diffrn_reflns_Laue_measured_fraction_max 0.987
_diffrn_reflns_limit_h_max 9
_diffrn_reflns_limit_h_min -11
_diffrn_reflns_limit_k_max 9
_diffrn_reflns_limit_k_min -14
_diffrn_reflns_limit_l_max 20
_diffrn_reflns_limit_l_min -22
_diffrn_reflns_number 10883
_diffrn_reflns_point_group_measured_fraction_full 0.996
_diffrn_reflns_point_group_measured_fraction_max 0.987
_diffrn_reflns_theta_full 25.242
_diffrn_reflns_theta_max 27.562
_diffrn_reflns_theta_min 2.990
_diffrn_source 'Enhance (Mo) X-ray Source'
_exptl_absorpt_coefficient_mu 1.382
_exptl_absorpt_correction_T_max 1.00000
_exptl_absorpt_correction_T_min 0.90629
_exptl_absorpt_correction_type multi-scan
_exptl_absorpt_process_details
; 
CrysAlis Pro (Agilent, 2013)
Empirical absorption correction using spherical harmonics,
 implemented in SCALE3 ABSPACK scaling algorithm. 
;
_exptl_crystal_colour colorless
_exptl_crystal_density_diffrn 1.582
_exptl_crystal_description prism
_exptl_crystal_F_000 760
_exptl_crystal_size_max 0.210
_exptl_crystal_size_mid 0.180
_exptl_crystal_size_min 0.170
_refine_diff_density_max 2.121
_refine_diff_density_min -1.360
_refine_diff_density_rms 0.125
_refine_ls_extinction_method none
_refine_ls_goodness_of_fit_ref 1.046
_refine_ls_hydrogen_treatment constr
_refine_ls_matrix_type full
_refine_ls_number_parameters 391
_refine_ls_number_reflns 7320
_refine_ls_number_restraints 78
_refine_ls_restrained_S_all 1.060
_refine_ls_R_factor_all 0.0909
_refine_ls_R_factor_gt 0.0604
_refine_ls_shift/su_max 0.001
_refine_ls_shift/su_mean 0.001
_refine_ls_structure_factor_coef Fsqd
_refine_ls_weighting_details 'w=1/[\s^2^(Fo^2^)+(0.0477P)^2^] where P=(Fo^2^+2Fc^2^)/3'
_refine_ls_weighting_scheme calc
_refine_ls_wR_factor_gt 0.1241
_refine_ls_wR_factor_ref 0.1460
_reflns_Friedel_coverage 0.000
_reflns_number_gt 4964
_reflns_number_total 7320
_reflns_threshold_expression 'I > 2\s(I)'
_cod_data_source_file c9dt00840c2.cif
_cod_data_source_block a_sq_CCDC4
_cod_depositor_comments 'Adding full bibliography for 7049708--7049720.cif.'
_cod_database_code 7049717
_shelx_shelxl_version_number 2018/3
_shelx_estimated_absorpt_t_min 0.760
_shelx_estimated_absorpt_t_max 0.799

loop_
_space_group_symop_operation_xyz
'x, y, z'
'-x, -y, -z'

loop_
_atom_site_label
_atom_site_type_symbol
_atom_site_fract_x
_atom_site_fract_y
_atom_site_fract_z
_atom_site_U_iso_or_equiv
_atom_site_adp_type
_atom_site_occupancy
_atom_site_site_symmetry_order
_atom_site_calc_flag
_atom_site_refinement_flags_posn
_atom_site_refinement_flags_adp
_atom_site_refinement_flags_occupancy
_atom_site_disorder_assembly
_atom_site_disorder_group
Cd1 Cd 0.64484(6) 0.12259(4) 0.22427(3) 0.03746(15) Uani 1 1 d . . . . .
Cd2 Cd -0.07465(6) 0.64908(4) 0.24654(3) 0.03829(15) Uani 1 1 d . . . . .
O1 O 0.504(3) 0.113(2) 0.3647(11) 0.089(3) Uani 0.62(4) 1 d D U P A 1
O2 O 0.716(3) -0.0006(16) 0.3329(11) 0.073(3) Uani 0.62(4) 1 d D U P A 1
O1' O 0.452(4) 0.143(3) 0.3675(19) 0.089(3) Uani 0.38(4) 1 d D . P A 2
O2' O 0.654(4) 0.018(3) 0.3443(18) 0.073(3) Uani 0.38(4) 1 d D . P A 2
O3 O 0.8150(6) 0.0138(4) 0.1379(3) 0.0493(12) Uani 1 1 d . . . . .
O4 O 0.7704(6) 0.1794(5) 0.0669(3) 0.0612(15) Uani 1 1 d . . . . .
O5 O -0.094(3) 0.5139(16) 0.3659(12) 0.052(3) Uani 0.56(5) 1 d D U P B 1
O6 O -0.009(4) 0.6972(10) 0.3758(15) 0.078(4) Uani 0.56(5) 1 d D U P B 1
O5' O -0.045(4) 0.5092(18) 0.3579(15) 0.052(3) Uani 0.44(5) 1 d D . P B 2
O6' O -0.062(4) 0.6997(10) 0.3855(18) 0.078(4) Uani 0.44(5) 1 d D . P B 2
O7 O -0.0979(6) 0.4735(4) 0.1774(3) 0.0548(13) Uani 1 1 d . . . . .
O8 O -0.0841(6) 0.6491(5) 0.1055(3) 0.0496(12) Uani 1 1 d . . . . .
O1W O 0.8490(6) 0.2402(5) 0.2407(3) 0.0665(16) Uani 1 1 d . . . . .
H11 H 0.8489 0.3098 0.2173 0.100 Uiso 1 1 d R U . . .
H12 H 0.8391 0.2398 0.2910 0.100 Uiso 1 1 d R U . . .
O2W O -0.0116(6) 0.8569(4) 0.2179(3) 0.0582(14) Uani 1 1 d . . . . .
H21 H -0.0738 0.8938 0.1931 0.087 Uiso 1 1 d R U . . .
H22 H -0.0142 0.8832 0.2627 0.087 Uiso 1 1 d R U . . .
O3W O -0.1873(16) 0.2872(10) 0.3983(6) 0.207(5) Uani 1 1 d . U . . .
H31 H -0.1561 0.3587 0.3926 0.310 Uiso 1 1 d R U . . .
H32 H -0.2829 0.2824 0.4236 0.310 Uiso 1 1 d R U . . .
N1 N 0.6632(7) -0.2974(5) 0.2792(4) 0.0464(14) Uani 1 1 d . . . . .
N2 N 0.4088(7) 0.0416(6) 0.2028(4) 0.0595(17) Uani 1 1 d D . . . .
H2 H 0.3323 0.0454 0.2467 0.071 Uiso 0.652(11) 1 calc R U P C 1
H2' H 0.3483 0.0321 0.2523 0.071 Uiso 0.348(11) 1 calc R U P C 2
N3 N 0.5092(8) 0.2901(5) 0.1837(4) 0.0552(17) Uani 1 1 d D . . . .
H3 H 0.5569 0.3118 0.1328 0.066 Uiso 0.652(11) 1 calc R U P C 1
H3' H 0.5663 0.3134 0.1348 0.066 Uiso 0.348(11) 1 calc R U P C 2
N4 N 0.1936(6) 0.6238(4) 0.1905(3) 0.0396(13) Uani 1 1 d . . . . .
C1 C 0.6123(9) -0.2203(6) 0.2243(5) 0.0489(18) Uani 1 1 d . . . . .
H1 H 0.6793 -0.2013 0.1734 0.059 Uiso 1 1 calc R U . . .
C2 C 0.5654(10) -0.3242(8) 0.3502(6) 0.068(2) Uani 1 1 d . . . . .
H2A H 0.6003 -0.3764 0.3883 0.082 Uiso 1 1 calc R U . . .
C3 C 0.4156(11) -0.2800(10) 0.3714(6) 0.087(3) Uani 1 1 d . . . . .
H3A H 0.3496 -0.3014 0.4222 0.104 Uiso 1 1 calc R U . . .
C4 C 0.3668(10) -0.2031(9) 0.3147(7) 0.080(3) Uani 1 1 d . . . . .
H4 H 0.2643 -0.1732 0.3266 0.096 Uiso 1 1 calc R U . . .
C5 C 0.4653(10) -0.1693(7) 0.2412(6) 0.059(2) Uani 1 1 d . . . . .
C6 C 0.4150(10) -0.0819(7) 0.1780(6) 0.069(3) Uani 1 1 d . . . . .
H6A H 0.4897 -0.0843 0.1261 0.083 Uiso 1 1 calc R U . . .
H6B H 0.3113 -0.1049 0.1719 0.083 Uiso 1 1 calc R U . . .
C7 C 0.3815(14) 0.1362(11) 0.1366(9) 0.060(4) Uani 0.652(11) 1 d D U P C 1
H7 H 0.4728 0.1454 0.0900 0.072 Uiso 0.652(11) 1 calc R U P C 1
C8 C 0.230(2) 0.1144(14) 0.1119(11) 0.099(5) Uani 0.652(11) 1 d D U P C 1
H8A H 0.2174 0.1755 0.0703 0.149 Uiso 0.652(11) 1 calc R U P C 1
H8B H 0.2338 0.0375 0.0915 0.149 Uiso 0.652(11) 1 calc R U P C 1
H8C H 0.1425 0.1162 0.1581 0.149 Uiso 0.652(11) 1 calc R U P C 1
C9 C 0.3518(15) 0.251(3) 0.182(2) 0.080(5) Uani 0.652(11) 1 d D U P C 1
H9A H 0.2990 0.3116 0.1538 0.096 Uiso 0.652(11) 1 calc R U P C 1
H9B H 0.2878 0.2325 0.2371 0.096 Uiso 0.652(11) 1 calc R U P C 1
C7' C 0.311(3) 0.124(2) 0.1584(12) 0.060(4) Uani 0.348(11) 1 d D . P C 2
H7' H 0.1966 0.1085 0.1790 0.072 Uiso 0.348(11) 1 calc R U P C 2
C8' C 0.362(4) 0.118(3) 0.0681(12) 0.099(5) Uani 0.348(11) 1 d D . P C 2
H8'1 H 0.2982 0.1710 0.0413 0.149 Uiso 0.348(11) 1 calc R U P C 2
H8'2 H 0.4714 0.1422 0.0496 0.149 Uiso 0.348(11) 1 calc R U P C 2
H8'3 H 0.3496 0.0377 0.0559 0.149 Uiso 0.348(11) 1 calc R U P C 2
C9' C 0.359(2) 0.258(6) 0.169(4) 0.080(5) Uani 0.348(11) 1 d D . P C 2
H9'A H 0.3493 0.3061 0.1196 0.096 Uiso 0.348(11) 1 calc R U P C 2
H9'B H 0.2780 0.2844 0.2125 0.096 Uiso 0.348(11) 1 calc R U P C 2
C10 C 0.5036(9) 0.3963(6) 0.2256(5) 0.0513(18) Uani 1 1 d . . . . .
H10A H 0.6107 0.4185 0.2267 0.062 Uiso 1 1 calc R U . . .
H10B H 0.4447 0.3781 0.2814 0.062 Uiso 1 1 calc R U . . .
C11 C 0.4277(8) 0.5021(6) 0.1873(4) 0.0422(16) Uani 1 1 d . . . . .
C12 C 0.4977(8) 0.5627(7) 0.1114(5) 0.0524(19) Uani 1 1 d . . . . .
H12A H 0.5999 0.5439 0.0845 0.063 Uiso 1 1 calc R U . . .
C13 C 0.4158(9) 0.6482(6) 0.0778(5) 0.0509(19) Uani 1 1 d . . . . .
H13 H 0.4617 0.6884 0.0274 0.061 Uiso 1 1 calc R U . . .
C14 C 0.2655(8) 0.6766(6) 0.1173(4) 0.0446(17) Uani 1 1 d . . . . .
H14 H 0.2110 0.7349 0.0921 0.054 Uiso 1 1 calc R U . . .
C15 C 0.2773(8) 0.5363(5) 0.2243(4) 0.0385(15) Uani 1 1 d . . . . .
H15 H 0.2298 0.4979 0.2751 0.046 Uiso 1 1 calc R U . . .
C16 C 0.5952(19) 0.0377(13) 0.3813(8) 0.069(4) Uani 0.652(11) 1 d D U P A 1
C17 C 0.5654(19) -0.0191(16) 0.4699(7) 0.069(4) Uani 0.652(11) 1 d D U P A 1
H17 H 0.6326 -0.0783 0.4843 0.082 Uiso 0.652(11) 1 calc R U P C 1
C16' C 0.537(3) 0.067(2) 0.3892(14) 0.069(4) Uani 0.348(11) 1 d D . P A 2
C17' C 0.499(4) 0.026(3) 0.4810(14) 0.069(4) Uani 0.348(11) 1 d D . P A 2
H17' H 0.4492 0.0913 0.5058 0.082 Uiso 0.348(11) 1 calc R U P C 2
C18 C 0.8444(8) 0.0857(6) 0.0736(4) 0.0414(16) Uani 1 1 d . . . . .
C19 C 0.9681(8) 0.0546(4) 0.0032(4) 0.0424(16) Uani 1 1 d D . . . .
H19 H 1.0039 0.1141 -0.0390 0.051 Uiso 1 1 calc R U . . .
C20 C -0.0433(5) 0.5879(8) 0.4043(4) 0.061(2) Uani 1 1 d D . . . .
C21 C -0.0178(10) 0.5548(5) 0.4878(4) 0.073(3) Uani 1 1 d D . . . .
H21A H -0.0274 0.6136 0.5235 0.088 Uiso 1 1 calc R U . . .
C22 C -0.0753(8) 0.5369(6) 0.1096(4) 0.0413(16) Uani 1 1 d . . . . .
C23 C -0.0323(8) 0.4745(6) 0.0346(4) 0.0447(16) Uani 1 1 d . . . . .
H23 H -0.0542 0.3929 0.0390 0.054 Uiso 1 1 calc R U . . .

loop_
_atom_site_aniso_label
_atom_site_aniso_U_11
_atom_site_aniso_U_22
_atom_site_aniso_U_33
_atom_site_aniso_U_23
_atom_site_aniso_U_13
_atom_site_aniso_U_12
Cd1 0.0462(3) 0.0342(3) 0.0298(2) -0.00272(19) -0.0052(2) 0.0101(2)
Cd2 0.0524(3) 0.0363(3) 0.0301(3) -0.0048(2) -0.0175(2) 0.0099(2)
O1 0.107(8) 0.102(8) 0.055(4) 0.005(6) -0.019(6) 0.022(6)
O2 0.084(9) 0.079(6) 0.048(5) 0.001(4) -0.003(6) -0.002(6)
O1' 0.107(8) 0.102(8) 0.055(4) 0.005(6) -0.019(6) 0.022(6)
O2' 0.084(9) 0.079(6) 0.048(5) 0.001(4) -0.003(6) -0.002(6)
O3 0.069(3) 0.042(3) 0.029(2) -0.001(2) 0.002(2) 0.015(2)
O4 0.078(4) 0.049(3) 0.047(3) 0.001(2) 0.002(3) 0.026(3)
O5 0.054(8) 0.069(4) 0.038(4) -0.006(3) -0.018(6) 0.008(5)
O6 0.089(9) 0.083(5) 0.072(5) 0.012(4) -0.045(7) 0.004(4)
O5' 0.054(8) 0.069(4) 0.038(4) -0.006(3) -0.018(6) 0.008(5)
O6' 0.089(9) 0.083(5) 0.072(5) 0.012(4) -0.045(7) 0.004(4)
O7 0.082(4) 0.049(3) 0.034(3) -0.004(2) -0.014(2) -0.010(3)
O8 0.063(3) 0.054(3) 0.036(3) -0.013(2) -0.017(2) 0.006(2)
O1W 0.084(4) 0.048(3) 0.071(4) 0.000(3) -0.027(3) -0.003(3)
O2W 0.077(3) 0.034(3) 0.071(4) 0.000(3) -0.035(3) 0.008(2)
O3W 0.351(13) 0.158(9) 0.136(8) -0.005(7) -0.109(9) -0.100(9)
N1 0.053(3) 0.037(3) 0.052(4) -0.005(3) -0.019(3) 0.002(3)
N2 0.061(4) 0.048(4) 0.079(5) -0.016(3) -0.033(4) 0.017(3)
N3 0.079(5) 0.046(4) 0.042(3) -0.011(3) -0.016(3) 0.031(3)
N4 0.052(3) 0.027(3) 0.047(3) -0.010(2) -0.023(3) 0.006(2)
C1 0.059(4) 0.031(4) 0.061(5) -0.013(3) -0.019(4) 0.008(3)
C2 0.068(6) 0.064(6) 0.068(6) 0.007(5) -0.013(5) 0.005(4)
C3 0.071(6) 0.110(9) 0.073(7) -0.002(6) -0.005(5) 0.002(6)
C4 0.050(5) 0.084(7) 0.107(8) -0.032(6) -0.012(5) 0.015(5)
C5 0.063(5) 0.036(4) 0.088(6) -0.019(4) -0.035(5) 0.009(4)
C6 0.074(5) 0.046(5) 0.115(7) -0.042(5) -0.065(5) 0.028(4)
C7 0.042(7) 0.062(6) 0.089(7) -0.019(5) -0.037(6) 0.021(6)
C8 0.112(11) 0.079(9) 0.129(12) -0.011(9) -0.074(10) -0.014(9)
C9 0.101(6) 0.057(7) 0.101(10) -0.020(7) -0.056(5) 0.037(5)
C7' 0.042(7) 0.062(6) 0.089(7) -0.019(5) -0.037(6) 0.021(6)
C8' 0.112(11) 0.079(9) 0.129(12) -0.011(9) -0.074(10) -0.014(9)
C9' 0.101(6) 0.057(7) 0.101(10) -0.020(7) -0.056(5) 0.037(5)
C10 0.056(4) 0.045(4) 0.055(5) -0.005(4) -0.017(4) 0.018(3)
C11 0.050(4) 0.028(3) 0.051(4) -0.005(3) -0.015(3) 0.009(3)
C12 0.048(4) 0.049(5) 0.055(5) -0.004(4) -0.001(3) 0.010(3)
C13 0.059(5) 0.044(4) 0.047(4) 0.006(3) -0.011(4) 0.000(3)
C14 0.061(4) 0.032(4) 0.044(4) 0.007(3) -0.021(3) -0.001(3)
C15 0.058(4) 0.023(3) 0.038(3) -0.004(3) -0.016(3) 0.009(3)
C16 0.077(8) 0.066(7) 0.058(6) -0.004(6) -0.006(6) -0.015(6)
C17 0.082(8) 0.081(8) 0.039(5) 0.006(6) -0.011(6) 0.001(6)
C16' 0.077(8) 0.066(7) 0.058(6) -0.004(6) -0.006(6) -0.015(6)
C17' 0.082(8) 0.081(8) 0.039(5) 0.006(6) -0.011(6) 0.001(6)
C18 0.046(4) 0.044(4) 0.035(3) -0.005(3) -0.011(3) 0.007(3)
C19 0.057(4) 0.043(4) 0.024(3) -0.001(3) -0.003(3) 0.004(3)
C20 0.072(5) 0.072(6) 0.046(5) 0.003(4) -0.031(4) 0.001(4)
C21 0.105(6) 0.092(7) 0.032(4) -0.004(4) -0.037(4) 0.016(6)
C22 0.047(4) 0.039(4) 0.041(4) -0.014(3) -0.012(3) -0.010(3)
C23 0.059(4) 0.034(4) 0.044(4) -0.008(3) -0.015(3) -0.009(3)

loop_
_atom_type_symbol
_atom_type_description
_atom_type_scat_dispersion_real
_atom_type_scat_dispersion_imag
_atom_type_scat_source
C C 0.0033 0.0016 'International Tables Vol C Tables 4.2.6.8 and 6.1.1.4'
H H 0.0000 0.0000 'International Tables Vol C Tables 4.2.6.8 and 6.1.1.4'
N N 0.0061 0.0033 'International Tables Vol C Tables 4.2.6.8 and 6.1.1.4'
O O 0.0106 0.0060 'International Tables Vol C Tables 4.2.6.8 and 6.1.1.4'
Cd Cd -0.8075 1.2024 'International Tables Vol C Tables 4.2.6.8 and 6.1.1.4'

loop_
_geom_angle_atom_site_label_1
_geom_angle_atom_site_label_2
_geom_angle_atom_site_label_3
_geom_angle
_geom_angle_site_symmetry_1
_geom_angle_site_symmetry_3
O3 Cd1 O2' 99.8(8) . .
O3 Cd1 O1W 91.7(2) . .
O2' Cd1 O1W 87.7(9) . .
O3 Cd1 N3 124.40(18) . .
O2' Cd1 N3 135.8(8) . .
O1W Cd1 N3 91.8(2) . .
O3 Cd1 N2 96.4(2) . .
O2' Cd1 N2 99.9(9) . .
O1W Cd1 N2 167.74(19) . .
N3 Cd1 N2 76.0(2) . .
O3 Cd1 O2 87.4(6) . .
O1W Cd1 O2 82.0(5) . .
N3 Cd1 O2 147.9(6) . .
N2 Cd1 O2 107.5(5) . .
O3 Cd1 O1 140.3(6) . .
O1W Cd1 O1 94.6(5) . .
N3 Cd1 O1 94.5(6) . .
N2 Cd1 O1 85.0(5) . .
O2 Cd1 O1 55.0(3) . .
O3 Cd1 O1' 150.6(7) . .
O2' Cd1 O1' 52.9(6) . .
O1W Cd1 O1' 97.3(8) . .
N3 Cd1 O1' 83.4(7) . .
N2 Cd1 O1' 80.1(8) . .
N1 Cd2 N4 168.21(18) 1_465 .
N1 Cd2 O2W 87.38(19) 1_465 .
N4 Cd2 O2W 84.27(17) . .
N1 Cd2 O5 94.4(7) 1_465 .
N4 Cd2 O5 97.4(7) . .
O2W Cd2 O5 132.2(2) . .
N1 Cd2 O5' 104.3(8) 1_465 .
N4 Cd2 O5' 87.4(8) . .
O2W Cd2 O5' 130.7(4) . .
N1 Cd2 O8 90.36(19) 1_465 .
N4 Cd2 O8 80.96(17) . .
O2W Cd2 O8 87.37(17) . .
O5 Cd2 O8 140.3(3) . .
O5' Cd2 O8 138.9(3) . .
N1 Cd2 O7 99.35(19) 1_465 .
N4 Cd2 O7 82.06(18) . .
O2W Cd2 O7 140.55(17) . .
O5 Cd2 O7 86.3(3) . .
O5' Cd2 O7 85.4(2) . .
O8 Cd2 O7 54.03(16) . .
N1 Cd2 O6 96.8(8) 1_465 .
N4 Cd2 O6 89.7(8) . .
O2W Cd2 O6 78.2(2) . .
O5 Cd2 O6 54.2(3) . .
O8 Cd2 O6 163.5(4) . .
O7 Cd2 O6 138.3(3) . .
N1 Cd2 O6' 86.7(8) 1_465 .
N4 Cd2 O6' 100.0(8) . .
O2W Cd2 O6' 79.8(3) . .
O5' Cd2 O6' 54.0(3) . .
O8 Cd2 O6' 167.0(3) . .
O7 Cd2 O6' 139.0(3) . .
C16 O1 Cd1 89.4(13) . .
C16 O2 Cd1 88.9(12) . .
C16' O1' Cd1 82.3(18) . .
C16' O2' Cd1 98.1(19) . .
C18 O3 Cd1 101.3(4) . .
C20 O5 Cd2 94.5(11) . .
C20 O6 Cd2 88.1(11) . .
C20 O5' Cd2 94.1(14) . .
C20 O6' Cd2 87.8(14) . .
C22 O7 Cd2 91.0(4) . .
C22 O8 Cd2 91.6(4) . .
C2 N1 C1 117.8(7) . .
C2 N1 Cd2 124.9(5) . 1_645
C1 N1 Cd2 116.8(5) . 1_645
C6 N2 C7' 112.2(12) . .
C6 N2 C7 112.9(8) . .
C6 N2 Cd1 117.6(4) . .
C7' N2 Cd1 117.1(13) . .
C7 N2 Cd1 98.3(5) . .
C9' N3 C10 114.0(16) . .
C10 N3 C9 111.2(10) . .
C9' N3 Cd1 112(3) . .
C10 N3 Cd1 119.3(4) . .
C9 N3 Cd1 107.5(17) . .
C14 N4 C15 116.5(6) . .
C14 N4 Cd2 122.0(4) . .
C15 N4 Cd2 120.4(4) . .
N1 C1 C5 122.2(7) . .
N1 C2 C3 123.9(8) . .
C2 C3 C4 117.1(9) . .
C5 C4 C3 121.3(8) . .
C4 C5 C1 117.6(7) . .
C4 C5 C6 122.2(8) . .
C1 C5 C6 120.1(8) . .
N2 C6 C5 110.3(7) . .
C8 C7 N2 112.0(9) . .
C8 C7 C9 105.2(13) . .
N2 C7 C9 102.2(19) . .
N3 C9 C7 103.8(12) . .
C8' C7' N2 111.0(11) . .
C8' C7' C9' 103(3) . .
N2 C7' C9' 106(3) . .
N3 C9' C7' 124(4) . .
N3 C10 C11 113.6(6) . .
C15 C11 C12 117.1(6) . .
C15 C11 C10 119.6(6) . .
C12 C11 C10 123.2(6) . .
C13 C12 C11 119.5(7) . .
C12 C13 C14 120.5(7) . .
N4 C14 C13 122.8(6) . .
N4 C15 C11 123.6(6) . .
O1 C16 O2 126.6(12) . .
O1 C16 C17 117.9(15) . .
O2 C16 C17 115.5(14) . .
C17 C17 C16 120.3(17) 2_656 .
O1' C16' O2' 126.6(16) . .
O1' C16' C17' 116(3) . .
O2' C16' C17' 118(3) . .
O1' C16' Cd1 72.0(15) . .
O2' C16' Cd1 54.7(14) . .
C17' C16' Cd1 172(2) . .
C17' C17' C16' 150(6) 2_656 .
O4 C18 O3 122.4(6) . .
O4 C18 C19 118.6(5) . .
O3 C18 C19 119.0(6) . .
C19 C19 C18 123.8(7) 2_755 .
O5' C20 O6' 124.0(11) . .
O5 C20 O6 123.1(9) . .
O5' C20 C21 120.3(15) . .
O5 C20 C21 121.9(12) . .
O6' C20 C21 115.7(16) . .
O6 C20 C21 115.0(12) . .
C21 C21 C20 121.9(9) 2_566 .
O8 C22 O7 121.4(6) . .
O8 C22 C23 120.7(6) . .
O7 C22 C23 117.8(6) . .
C23 C23 C22 124.0(9) 2_565 .

loop_
_geom_bond_atom_site_label_1
_geom_bond_atom_site_label_2
_geom_bond_distance
_geom_bond_site_symmetry_2
Cd1 O3 2.266(5) .
Cd1 O2' 2.27(3) .
Cd1 O1W 2.307(5) .
Cd1 N3 2.335(5) .
Cd1 N2 2.370(6) .
Cd1 O2 2.388(16) .
Cd1 O1 2.410(19) .
Cd1 O1' 2.64(3) .
Cd2 N1 2.298(6) 1_465
Cd2 N4 2.325(5) .
Cd2 O2W 2.379(4) .
Cd2 O5 2.38(2) .
Cd2 O5' 2.40(3) .
Cd2 O8 2.420(4) .
Cd2 O7 2.427(5) .
Cd2 O6 2.50(2) .
Cd2 O6' 2.51(3) .
O1 C16 1.21(3) .
O2 C16 1.27(3) .
O1' C16' 1.21(3) .
O2' C16' 1.27(3) .
O3 C18 1.269(7) .
O4 C18 1.234(8) .
O5 C20 1.249(11) .
O6 C20 1.285(11) .
O5' C20 1.246(12) .
O6' C20 1.282(12) .
O7 C22 1.268(7) .
O8 C22 1.256(8) .
N1 C2 1.313(9) .
N1 C1 1.355(8) .
N1 Cd2 2.298(6) 1_645
N2 C6 1.485(9) .
N2 C7' 1.513(12) .
N2 C7 1.526(11) .
N3 C9' 1.442(13) .
N3 C10 1.444(9) .
N3 C9 1.445(12) .
N4 C14 1.339(8) .
N4 C15 1.373(7) .
C1 C5 1.371(10) .
C2 C3 1.365(12) .
C3 C4 1.367(12) .
C4 C5 1.362(12) .
C5 C6 1.518(10) .
C7 C8 1.498(15) .
C7 C9 1.56(2) .
C7' C8' 1.504(16) .
C7' C9' 1.60(6) .
C10 C11 1.514(8) .
C11 C15 1.378(9) .
C11 C12 1.403(9) .
C12 C13 1.347(9) .
C13 C14 1.370(10) .
C16 C17 1.541(13) .
C17 C17 1.43(3) 2_656
C16' C17' 1.543(15) .
C17' C17' 0.83(4) 2_656
C18 C19 1.478(9) .
C19 C19 1.341(8) 2_755
C20 C21 1.499(9) .
C21 C21 1.315(9) 2_566
C22 C23 1.487(9) .
C23 C23 1.264(12) 2_565
